data_9002891
loop_
_publ_author_name
'Fridriksson, T.'
'Bish, D. L.'
'Bird, D. K.'

_publ_section_title
;
 Hydrogen-bonded water in laumontite I: X-ray powder diffraction
 study of water site occupancy and structural changes in laumontite
 during room-temperature isothermal hydration/dehydration
 Sample: P = P = 37.6 mbar PH2O
;
_journal_name_full 'American Mineralogist'
_journal_page_first 277
_journal_page_last 287
_journal_volume 88
_journal_year 2003
_chemical_formula_sum 'Al2 Ca H12 O16.323 Si4'
_chemical_name_mineral Laumontite
_space_group_IT_number 12
_symmetry_space_group_name_Hall '-C 2y'
_symmetry_space_group_name_H-M 'C 1 2/m 1'
_cell_angle_alpha 90
_cell_angle_beta 110.196
_cell_angle_gamma 90
_cell_formula_units_Z 4
_cell_length_a 14.8786
_cell_length_b 13.1708
_cell_length_c 7.5373
_cell_volume 1386.220
_database_code_amcsd 0002980
_exptl_crystal_density_diffrn 2.298
_cod_original_formula_sum 'Si4 Al2 O16.323 Ca H12'
_cod_database_code 9002891

loop_
_space_group_symop_operation_xyz
x,y,z
1/2+x,1/2+y,z
x,-y,z
1/2+x,1/2-y,z
-x,y,-z
1/2-x,1/2+y,-z
-x,-y,-z
1/2-x,1/2-y,-z

loop_
_atom_site_label
_atom_site_fract_x
_atom_site_fract_y
_atom_site_fract_z
_atom_site_occupancy
_atom_site_U_iso_or_equiv
_atom_site_type_symbol
_atom_site_attached_hydrogens
Si1 0.23594 0.38305 0.15070 1.00000 0.01077 Si 0
Si2 0.07851 0.38374 0.32540 1.00000 0.00757 Si 0
Al 0.12877 0.30795 0.73620 1.00000 0.01049 Al 0
O1 0.25860 0.50000 0.22020 1.00000 0.01070 O 0
O2 0.20940 0.37900 0.92420 1.00000 0.01060 O 0
O3 0.13910 0.37800 0.54720 1.00000 0.00850 O 0
O4 0.14540 0.34500 0.20790 1.00000 0.00300 O 0
O5 0.32920 0.31594 0.26160 1.00000 0.00550 O 0
O6 0.04500 0.50000 0.26910 1.00000 0.00550 O 0
O7 0.01190 0.30760 0.73240 1.00000 0.00930 O 0
Ca 0.26006 0.50000 0.73530 1.00000 0.01440 Ca 0
Wat1 0.01380 0.17170 0.02100 0.42800 0.02440 O 2
Wat2 0.39720 0.50000 0.02260 1.00000 0.02440 O 2
Wat5 0.50000 0.52420 0.50000 0.46700 0.06000 O 2
Wat8 0.14140 0.11940 0.35740 1.00000 0.06000 O 2

loop_
_cod_changelog_entry_id
_cod_changelog_entry_author
_cod_changelog_entry_date
_cod_changelog_entry_text
1
;cod-tools version 3.8.0
Id: cif_guess_AMCSD_atom_types 9581 2023-05-17 12:35:41Z saulius
;
2023-05-18T11:37:24+03:00
;Derived atom types and hydrogen counts
from atom names that follow the AMCSD naming convention
(Wat == water, O-H == hydroxyl).
;

loop_
_cod_related_entry_id
_cod_related_entry_database
_cod_related_entry_code
1 AMCSD 0002980
